data_1571696
loop_
_publ_author_name
'Kilgallon, Landon J.'
'McFadden, Timothy P.'
'Sigman, Matthew S.'
'Johnson, Jeremiah A.'

_publ_section_title
;
 Tricyclononenes and tricyclononadienes as efficient monomers for
 controlled ROMP: understanding structure-propagation rate relationships
 and enabling facile post-polymerization modification.
;
_journal_issue 22
_journal_name_full 'Chemical science'
_journal_page_first 8334
_journal_page_last 8345
_journal_paper_doi 10.1039/d4sc01986e
_journal_volume 15
_journal_year 2024
_chemical_absolute_configuration ad
_chemical_formula_sum 'C18 H17 N O2'
_chemical_formula_weight 279.32
_space_group_crystal_system monoclinic
_space_group_IT_number 4
_space_group_name_Hall 'P 2yb'
_space_group_name_H-M_alt 'P 1 21 1'
_atom_sites_solution_hydrogens geom
_atom_sites_solution_primary direct
_atom_sites_solution_secondary difmap
_audit_block_doi 10.5517/ccdc.csd.cc2j3864
_audit_creation_method SHELXL-2019/1
_audit_update_record
;
2024-01-19 deposited with the CCDC.	2024-05-02 downloaded from the CCDC.
;
_cell_angle_alpha 90
_cell_angle_beta 104.324(3)
_cell_angle_gamma 90
_cell_formula_units_Z 2
_cell_length_a 5.9523(6)
_cell_length_b 13.5277(14)
_cell_length_c 9.0395(9)
_cell_measurement_reflns_used 9479
_cell_measurement_temperature 100(2)
_cell_measurement_theta_max 78.76
_cell_measurement_theta_min 3.27
_cell_volume 705.24(12)
_computing_cell_refinement 'SAINT 8.38A (Bruker-AXS, 2017)'
_computing_data_collection 'APEX3 v2017.3.0 (Bruker-AXS, 2017)'
_computing_data_reduction 'SAINT 8.38A (Bruker-AXS, 2017)'
_computing_molecular_graphics 'Bruker SHELXTL'
_computing_publication_material 'Bruker SHELXTL'
_computing_structure_refinement 'SHELXL-2019/1 (Sheldrick, 2019)'
_computing_structure_solution 'SHELXT-2015 (Sheldrick, 2015)'
_diffrn_ambient_temperature 100(2)
_diffrn_detector_area_resol_mean 7.4
_diffrn_measured_fraction_theta_full 1.000
_diffrn_measured_fraction_theta_max 0.996
_diffrn_measurement_device_type 'Bruker Photon3 CPAD'
_diffrn_measurement_method '\f and \w scans'
_diffrn_radiation_type CuK\a
_diffrn_radiation_wavelength 1.54178
_diffrn_reflns_av_R_equivalents 0.0407
_diffrn_reflns_av_unetI/netI 0.0189
_diffrn_reflns_Laue_measured_fraction_full 1.000
_diffrn_reflns_Laue_measured_fraction_max 0.996
_diffrn_reflns_limit_h_max 7
_diffrn_reflns_limit_h_min -7
_diffrn_reflns_limit_k_max 17
_diffrn_reflns_limit_k_min -17
_diffrn_reflns_limit_l_max 11
_diffrn_reflns_limit_l_min -11
_diffrn_reflns_number 28377
_diffrn_reflns_point_group_measured_fraction_full 1.000
_diffrn_reflns_point_group_measured_fraction_max 0.982
_diffrn_reflns_theta_full 67.679
_diffrn_reflns_theta_max 78.975
_diffrn_reflns_theta_min 5.050
_diffrn_source 'I\mS micro-focus sealed tube, multilayer optics'
_exptl_absorpt_coefficient_mu 0.684
_exptl_absorpt_correction_T_max 0.7542
_exptl_absorpt_correction_T_min 0.6974
_exptl_absorpt_correction_type multi-scan
_exptl_absorpt_process_details 'SADABS (Herbst-Irmer et al., 2015)'
_exptl_crystal_colour colourless
_exptl_crystal_density_diffrn 1.315
_exptl_crystal_density_method 'not measured'
_exptl_crystal_description block
_exptl_crystal_F_000 296
_exptl_crystal_size_max 0.210
_exptl_crystal_size_mid 0.165
_exptl_crystal_size_min 0.105
_refine_diff_density_max 0.231
_refine_diff_density_min -0.136
_refine_diff_density_rms 0.032
_refine_ls_abs_structure_details
; 
 Refined as an inversion twin.  Resonant signal is quite weak.
;
_refine_ls_abs_structure_Flack 0.3(2)
_refine_ls_extinction_coef 0.0233(18)
_refine_ls_extinction_expression Fc^*^=kFc[1+0.001xFc^2^\l^3^/sin(2\q)]^-1/4^
_refine_ls_extinction_method 'SHELXL-2019/1 (Sheldrick 2019)'
_refine_ls_goodness_of_fit_ref 1.053
_refine_ls_hydrogen_treatment constr
_refine_ls_matrix_type full
_refine_ls_number_parameters 192
_refine_ls_number_reflns 2997
_refine_ls_number_restraints 1
_refine_ls_restrained_S_all 1.053
_refine_ls_R_factor_all 0.0277
_refine_ls_R_factor_gt 0.0276
_refine_ls_shift/su_max 0.000
_refine_ls_shift/su_mean 0.000
_refine_ls_structure_factor_coef Fsqd
_refine_ls_weighting_details 'w=1/[\s^2^(Fo^2^)+(0.0348P)^2^+0.1511P] where P=(Fo^2^+2Fc^2^)/3'
_refine_ls_weighting_scheme calc
_refine_ls_wR_factor_gt 0.0707
_refine_ls_wR_factor_ref 0.0708
_reflns_Friedel_coverage 0.891
_reflns_Friedel_fraction_full 0.999
_reflns_Friedel_fraction_max 0.968
_reflns_number_gt 2982
_reflns_number_total 2997
_reflns_threshold_expression 'I > 2\s(I)'
_cod_data_source_file d4sc01986e2.cif
_cod_data_source_block G23003
_cod_depositor_comments 'Adding full bibliography for 1571696--1571698.cif.'
_cod_original_sg_symbol_H-M 'P 21'
_cod_database_code 1571696
_shelx_shelxl_version_number 2019/1
_shelx_space_group_comment
; 
The symmetry employed for this shelxl refinement is uniquely defined 
by the following loop, which should always be used as a source of 
symmetry information in preference to the above space-group names. 
They are only intended as comments. 
;
_shelx_estimated_absorpt_t_min 0.870
_shelx_estimated_absorpt_t_max 0.932

loop_
_space_group_symop_operation_xyz
'x, y, z'
'-x, y+1/2, -z'

loop_
_atom_site_label
_atom_site_type_symbol
_atom_site_fract_x
_atom_site_fract_y
_atom_site_fract_z
_atom_site_U_iso_or_equiv
_atom_site_adp_type
_atom_site_occupancy
_atom_site_site_symmetry_order
_atom_site_calc_flag
_atom_site_refinement_flags_posn
_atom_site_refinement_flags_adp
_atom_site_refinement_flags_occupancy
_atom_site_disorder_assembly
_atom_site_disorder_group
O1 O 0.4276(2) 0.50272(10) 0.02715(14) 0.0274(3) Uani 1 1 d . . . . .
O2 O 0.0138(2) 0.49972(9) 0.38988(15) 0.0275(3) Uani 1 1 d . . . . .
N1 N 0.1849(2) 0.48908(11) 0.18826(16) 0.0214(3) Uani 1 1 d . . . . .
C1 C 0.3764(3) 0.52609(12) 0.14423(19) 0.0212(3) Uani 1 1 d . . . . .
C2 C 0.4969(3) 0.59878(12) 0.26289(19) 0.0208(3) Uani 1 1 d . . . . .
H2 H 0.668887 0.590569 0.297933 0.025 Uiso 1 1 calc R U . . .
C3 C 0.4113(3) 0.70802(12) 0.22673(18) 0.0192(3) Uani 1 1 d . . . . .
H3 H 0.305298 0.718281 0.123274 0.023 Uiso 1 1 calc R U . . .
C4 C 0.5952(3) 0.79013(13) 0.27948(18) 0.0225(4) Uani 1 1 d . . . . .
H4 H 0.721461 0.793502 0.224384 0.027 Uiso 1 1 calc R U . . .
C5 C 0.6724(3) 0.77086(14) 0.4516(2) 0.0289(4) Uani 1 1 d . . . . .
H5A H 0.780044 0.821898 0.507121 0.035 Uiso 1 1 calc R U . . .
H5B H 0.739019 0.704080 0.476637 0.035 Uiso 1 1 calc R U . . .
C6 C 0.4535(3) 0.88391(13) 0.2778(2) 0.0260(4) Uani 1 1 d . . . . .
H6 H 0.439157 0.936731 0.206858 0.031 Uiso 1 1 calc R U . . .
C7 C 0.3533(4) 0.87849(14) 0.3941(2) 0.0293(4) Uani 1 1 d . . . . .
H7 H 0.254879 0.926734 0.421441 0.035 Uiso 1 1 calc R U . . .
C8 C 0.4259(4) 0.78075(14) 0.4747(2) 0.0284(4) Uani 1 1 d . . . . .
H8 H 0.411524 0.775969 0.582369 0.034 Uiso 1 1 calc R U . . .
C9 C 0.2879(3) 0.70337(12) 0.36136(19) 0.0217(3) Uani 1 1 d . . . . .
H9 H 0.116258 0.713859 0.331028 0.026 Uiso 1 1 calc R U . . .
C10 C 0.3661(3) 0.59353(13) 0.39029(19) 0.0217(3) Uani 1 1 d . . . . .
H10 H 0.464255 0.578734 0.494763 0.026 Uiso 1 1 calc R U . . .
C11 C 0.1685(3) 0.52255(12) 0.33099(19) 0.0211(3) Uani 1 1 d . . . . .
C12 C 0.0090(3) 0.42677(13) 0.0894(2) 0.0237(4) Uani 1 1 d . . . . .
H12A H 0.020329 0.434598 -0.017407 0.028 Uiso 1 1 calc R U . . .
H12B H -0.146458 0.450122 0.094750 0.028 Uiso 1 1 calc R U . . .
C13 C 0.0310(3) 0.31837(13) 0.13077(18) 0.0208(3) Uani 1 1 d . . . . .
C14 C -0.1293(3) 0.27374(13) 0.19832(19) 0.0236(4) Uani 1 1 d . . . . .
H14 H -0.250873 0.312019 0.220321 0.028 Uiso 1 1 calc R U . . .
C15 C -0.1130(3) 0.17372(14) 0.2338(2) 0.0291(4) Uani 1 1 d . . . . .
H15 H -0.222752 0.143851 0.280337 0.035 Uiso 1 1 calc R U . . .
C16 C 0.0634(4) 0.11752(14) 0.2014(2) 0.0325(4) Uani 1 1 d . . . . .
H16 H 0.074857 0.049135 0.226032 0.039 Uiso 1 1 calc R U . . .
C17 C 0.2229(4) 0.16090(15) 0.1332(2) 0.0340(5) Uani 1 1 d . . . . .
H17 H 0.343105 0.122183 0.110208 0.041 Uiso 1 1 calc R U . . .
C18 C 0.2072(3) 0.26138(14) 0.0983(2) 0.0276(4) Uani 1 1 d . . . . .
H18 H 0.317334 0.291093 0.051974 0.033 Uiso 1 1 calc R U . . .

loop_
_atom_site_aniso_label
_atom_site_aniso_U_11
_atom_site_aniso_U_22
_atom_site_aniso_U_33
_atom_site_aniso_U_23
_atom_site_aniso_U_13
_atom_site_aniso_U_12
O1 0.0296(6) 0.0282(6) 0.0284(6) -0.0052(5) 0.0149(5) -0.0012(5)
O2 0.0297(6) 0.0256(6) 0.0313(6) 0.0079(5) 0.0151(5) 0.0054(5)
N1 0.0208(7) 0.0214(7) 0.0225(7) 0.0024(6) 0.0066(5) 0.0017(5)
C1 0.0188(7) 0.0195(8) 0.0258(8) 0.0006(6) 0.0067(6) 0.0034(6)
C2 0.0175(7) 0.0217(8) 0.0231(8) 0.0002(7) 0.0048(6) 0.0040(6)
C3 0.0206(7) 0.0205(8) 0.0168(7) 0.0020(6) 0.0053(6) 0.0024(6)
C4 0.0238(8) 0.0234(8) 0.0204(8) -0.0002(6) 0.0056(6) -0.0014(7)
C5 0.0351(10) 0.0252(9) 0.0214(8) -0.0005(7) -0.0026(7) -0.0010(8)
C6 0.0311(9) 0.0205(8) 0.0245(9) 0.0032(7) 0.0033(7) -0.0001(7)
C7 0.0373(10) 0.0191(8) 0.0340(10) -0.0010(7) 0.0136(8) 0.0019(7)
C8 0.0457(11) 0.0219(8) 0.0206(8) -0.0003(7) 0.0139(7) 0.0017(8)
C9 0.0263(8) 0.0190(8) 0.0226(8) 0.0035(6) 0.0113(7) 0.0047(6)
C10 0.0266(8) 0.0197(8) 0.0190(7) 0.0037(6) 0.0059(6) 0.0043(7)
C11 0.0231(7) 0.0182(7) 0.0226(8) 0.0056(6) 0.0070(6) 0.0062(6)
C12 0.0202(7) 0.0258(9) 0.0230(8) 0.0040(7) 0.0017(6) -0.0004(7)
C13 0.0203(7) 0.0239(9) 0.0162(7) -0.0016(6) 0.0011(6) -0.0005(7)
C14 0.0226(8) 0.0256(9) 0.0226(8) -0.0026(7) 0.0057(6) 0.0004(7)
C15 0.0328(10) 0.0258(9) 0.0276(9) -0.0013(7) 0.0053(7) -0.0055(7)
C16 0.0423(11) 0.0201(8) 0.0294(9) -0.0060(7) -0.0019(8) 0.0018(8)
C17 0.0321(11) 0.0319(10) 0.0358(10) -0.0119(8) 0.0041(8) 0.0088(8)
C18 0.0235(8) 0.0346(10) 0.0253(8) -0.0049(7) 0.0069(6) 0.0019(7)

loop_
_atom_type_symbol
_atom_type_description
_atom_type_scat_dispersion_real
_atom_type_scat_dispersion_imag
_atom_type_scat_source
C C 0.0181 0.0091 'International Tables Vol C Tables 4.2.6.8 and 6.1.1.4'
H H 0.0000 0.0000 'International Tables Vol C Tables 4.2.6.8 and 6.1.1.4'
N N 0.0311 0.0180 'International Tables Vol C Tables 4.2.6.8 and 6.1.1.4'
O O 0.0492 0.0322 'International Tables Vol C Tables 4.2.6.8 and 6.1.1.4'

loop_
_geom_angle_atom_site_label_1
_geom_angle_atom_site_label_2
_geom_angle_atom_site_label_3
_geom_angle
_geom_angle_site_symmetry_1
_geom_angle_site_symmetry_3
_geom_angle_publ_flag
C1 N1 C11 113.49(14) . . ?
C1 N1 C12 123.09(14) . . ?
C11 N1 C12 123.28(14) . . ?
O1 C1 N1 123.81(16) . . ?
O1 C1 C2 128.00(15) . . ?
N1 C1 C2 108.18(14) . . ?
C1 C2 C10 105.27(13) . . ?
C1 C2 C3 113.24(13) . . ?
C10 C2 C3 90.05(12) . . ?
C1 C2 H2 115.1 . . ?
C10 C2 H2 115.1 . . ?
C3 C2 H2 115.1 . . ?
C4 C3 C9 102.74(13) . . ?
C4 C3 C2 116.24(14) . . ?
C9 C3 C2 89.49(12) . . ?
C4 C3 H3 115.0 . . ?
C9 C3 H3 115.0 . . ?
C2 C3 H3 115.0 . . ?
C6 C4 C5 100.25(14) . . ?
C6 C4 C3 104.30(14) . . ?
C5 C4 C3 101.65(13) . . ?
C6 C4 H4 116.1 . . ?
C5 C4 H4 116.1 . . ?
C3 C4 H4 116.1 . . ?
C4 C5 C8 93.82(14) . . ?
C4 C5 H5A 113.0 . . ?
C8 C5 H5A 113.0 . . ?
C4 C5 H5B 113.0 . . ?
C8 C5 H5B 113.0 . . ?
H5A C5 H5B 110.4 . . ?
C7 C6 C4 107.56(16) . . ?
C7 C6 H6 126.2 . . ?
C4 C6 H6 126.2 . . ?
C6 C7 C8 107.25(16) . . ?
C6 C7 H7 126.4 . . ?
C8 C7 H7 126.4 . . ?
C7 C8 C5 100.25(15) . . ?
C7 C8 C9 103.25(15) . . ?
C5 C8 C9 102.64(14) . . ?
C7 C8 H8 116.1 . . ?
C5 C8 H8 116.1 . . ?
C9 C8 H8 116.1 . . ?
C8 C9 C10 116.42(15) . . ?
C8 C9 C3 102.24(13) . . ?
C10 C9 C3 89.45(12) . . ?
C8 C9 H9 115.1 . . ?
C10 C9 H9 115.1 . . ?
C3 C9 H9 115.1 . . ?
C11 C10 C2 104.88(13) . . ?
C11 C10 C9 111.83(14) . . ?
C2 C10 C9 90.92(12) . . ?
C11 C10 H10 115.4 . . ?
C2 C10 H10 115.4 . . ?
C9 C10 H10 115.4 . . ?
O2 C11 N1 123.99(16) . . ?
O2 C11 C10 128.00(16) . . ?
N1 C11 C10 107.94(14) . . ?
N1 C12 C13 113.73(13) . . ?
N1 C12 H12A 108.8 . . ?
C13 C12 H12A 108.8 . . ?
N1 C12 H12B 108.8 . . ?
C13 C12 H12B 108.8 . . ?
H12A C12 H12B 107.7 . . ?
C18 C13 C14 119.16(15) . . ?
C18 C13 C12 120.64(15) . . ?
C14 C13 C12 120.18(15) . . ?
C15 C14 C13 120.53(17) . . ?
C15 C14 H14 119.7 . . ?
C13 C14 H14 119.7 . . ?
C16 C15 C14 119.95(18) . . ?
C16 C15 H15 120.0 . . ?
C14 C15 H15 120.0 . . ?
C17 C16 C15 120.08(18) . . ?
C17 C16 H16 120.0 . . ?
C15 C16 H16 120.0 . . ?
C16 C17 C18 119.94(18) . . ?
C16 C17 H17 120.0 . . ?
C18 C17 H17 120.0 . . ?
C13 C18 C17 120.34(18) . . ?
C13 C18 H18 119.8 . . ?
C17 C18 H18 119.8 . . ?

loop_
_geom_bond_atom_site_label_1
_geom_bond_atom_site_label_2
_geom_bond_distance
_geom_bond_site_symmetry_2
_geom_bond_publ_flag
O1 C1 1.213(2) . ?
O2 C11 1.212(2) . ?
N1 C1 1.390(2) . ?
N1 C11 1.393(2) . ?
N1 C12 1.464(2) . ?
C1 C2 1.500(2) . ?
C2 C10 1.543(2) . ?
C2 C3 1.571(2) . ?
C2 H2 1.0000 . ?
C3 C4 1.550(2) . ?
C3 C9 1.571(2) . ?
C3 H3 1.0000 . ?
C4 C6 1.521(2) . ?
C4 C5 1.532(2) . ?
C4 H4 1.0000 . ?
C5 C8 1.538(3) . ?
C5 H5A 0.9900 . ?
C5 H5B 0.9900 . ?
C6 C7 1.332(3) . ?
C6 H6 0.9500 . ?
C7 C8 1.520(3) . ?
C7 H7 0.9500 . ?
C8 C9 1.550(3) . ?
C8 H8 1.0000 . ?
C9 C10 1.560(2) . ?
C9 H9 1.0000 . ?
C10 C11 1.511(2) . ?
C10 H10 1.0000 . ?
C12 C13 1.511(2) . ?
C12 H12A 0.9900 . ?
C12 H12B 0.9900 . ?
C13 C18 1.390(2) . ?
C13 C14 1.391(2) . ?
C14 C15 1.389(3) . ?
C14 H14 0.9500 . ?
C15 C16 1.385(3) . ?
C15 H15 0.9500 . ?
C16 C17 1.385(3) . ?
C16 H16 0.9500 . ?
C17 C18 1.393(3) . ?
C17 H17 0.9500 . ?
C18 H18 0.9500 . ?
